data_4128959
loop_
_publ_author_name
'Yang, Xuemei'
'Elrod, Lindy C.'
'Le, Trung'
'Vega, Valeria S.'
'Naumann, Haley'
'Rezenom, Yohannes'
'Reibenspies, Joseph H.'
'Hall, Michael B.'
'Darensbourg, Marcetta Y.'

_publ_section_title
;
 Controlling O<sub>2</sub> Reactivity in Synthetic Analogues of [NiFeS]-
 and [NiFeSe]-Hydrogenase Active Sites.
;
_journal_issue 38
_journal_name_full 'Journal of the American Chemical Society'
_journal_page_first 15338
_journal_page_last 15347
_journal_paper_doi 10.1021/jacs.9b07448
_journal_volume 141
_journal_year 2019
_chemical_formula_moiety 'C22 H32 Fe N3 Ni O3 S2, B F4'
_chemical_formula_sum 'C22 H32 B F4 Fe N3 Ni O3 S2'
_chemical_formula_weight 651.99
_space_group_crystal_system monoclinic
_space_group_IT_number 14
_space_group_name_Hall '-P 2ybc'
_space_group_name_H-M_alt 'P 1 21/c 1'
_atom_sites_solution_hydrogens geom
_atom_sites_solution_primary dual
_audit_creation_date 2018-12-03
_audit_creation_method
;
Olex2 1.2
(compiled 2018.05.29 svn.r3508 for OlexSys, GUI svn.r5506)
;
_cell_angle_alpha 90
_cell_angle_beta 100.622(2)
_cell_angle_gamma 90
_cell_formula_units_Z 4
_cell_length_a 19.8354(7)
_cell_length_b 9.9750(4)
_cell_length_c 13.3013(5)
_cell_measurement_reflns_used 9933
_cell_measurement_temperature 100
_cell_measurement_theta_max 67.251
_cell_measurement_theta_min 5.579
_cell_volume 2586.67(17)
_computing_cell_refinement 'SAINT V8.38A (?, 2016)'
_computing_data_reduction 'SAINT V8.38A (?, 2016)'
_computing_molecular_graphics 'Olex2 (Dolomanov et al., 2009)'
_computing_publication_material 'Olex2 (Dolomanov et al., 2009)'
_computing_structure_refinement 'ShelXL (Sheldrick, 2015)'
_computing_structure_solution 'ShelXT (Sheldrick, 2015)'
_diffrn_ambient_temperature 100.0
_diffrn_detector 'Bruker CMOS area detector'
_diffrn_detector_area_resol_mean 10.5
_diffrn_detector_type 'CMOS area detector'
_diffrn_measured_fraction_theta_full 0.993
_diffrn_measured_fraction_theta_max 0.993
_diffrn_measurement_device 'three-circle diffractometer'
_diffrn_measurement_device_type 'Bruker CMOS area detector'
_diffrn_measurement_method '\w and \f scans'
_diffrn_radiation_monochromator 'mirror optics'
_diffrn_radiation_probe x-ray
_diffrn_radiation_type CuK\a
_diffrn_radiation_wavelength 1.54178
_diffrn_reflns_av_R_equivalents 0.0652
_diffrn_reflns_av_unetI/netI 0.0391
_diffrn_reflns_Laue_measured_fraction_full 0.993
_diffrn_reflns_Laue_measured_fraction_max 0.993
_diffrn_reflns_limit_h_max 23
_diffrn_reflns_limit_h_min -23
_diffrn_reflns_limit_k_max 11
_diffrn_reflns_limit_k_min -11
_diffrn_reflns_limit_l_max 13
_diffrn_reflns_limit_l_min -15
_diffrn_reflns_number 30203
_diffrn_reflns_point_group_measured_fraction_full 0.993
_diffrn_reflns_point_group_measured_fraction_max 0.993
_diffrn_reflns_theta_full 67.284
_diffrn_reflns_theta_max 67.284
_diffrn_reflns_theta_min 2.266
_diffrn_source 'microfocus sealed X-ray tube'
_diffrn_source_target Mo
_diffrn_source_type 'Incoatec I\ms'
_diffrn_standards_number 0
_exptl_absorpt_coefficient_mu 7.448
_exptl_absorpt_correction_T_max 0.7529
_exptl_absorpt_correction_T_min 0.3285
_exptl_absorpt_correction_type multi-scan
_exptl_absorpt_process_details
'SADABS-2016/2 (Bruker,2016/2) was used for absorption correction. wR2(int) was 0.1617 before and 0.0944 after correction. The Ratio of minimum to maximum transmission is 0.4363. The \l/2 correction factor is Not present.'
_exptl_crystal_colour red
_exptl_crystal_colour_primary red
_exptl_crystal_density_diffrn 1.674
_exptl_crystal_description plate
_exptl_crystal_F_000 1344
_exptl_crystal_size_max 0.288
_exptl_crystal_size_mid 0.208
_exptl_crystal_size_min 0.038
_refine_diff_density_max 1.164
_refine_diff_density_min -0.850
_refine_diff_density_rms 0.107
_refine_ls_extinction_method none
_refine_ls_goodness_of_fit_ref 1.038
_refine_ls_hydrogen_treatment constr
_refine_ls_matrix_type full
_refine_ls_number_parameters 423
_refine_ls_number_reflns 4592
_refine_ls_number_restraints 173
_refine_ls_restrained_S_all 1.053
_refine_ls_R_factor_all 0.0664
_refine_ls_R_factor_gt 0.0607
_refine_ls_shift/su_max 0.006
_refine_ls_shift/su_mean 0.000
_refine_ls_structure_factor_coef Fsqd
_refine_ls_weighting_details 'w=1/[\s^2^(Fo^2^)+(0.0783P)^2^+10.8049P] where P=(Fo^2^+2Fc^2^)/3'
_refine_ls_weighting_scheme calc
_refine_ls_wR_factor_gt 0.1529
_refine_ls_wR_factor_ref 0.1580
_reflns_Friedel_coverage 0.000
_reflns_number_gt 4176
_reflns_number_total 4592
_reflns_threshold_expression 'I > 2\s(I)'
_cod_data_source_file ja9b07448_si_006.cif
_cod_data_source_block ninme2
_cod_database_code 4128959
_shelx_shelxl_version_number 2018/3
_shelx_space_group_comment
;
The symmetry employed for this shelxl refinement is uniquely defined
by the following loop, which should always be used as a source of
symmetry information in preference to the above space-group names.
They are only intended as comments.
;
_shelx_estimated_absorpt_t_max 0.765
_shelx_estimated_absorpt_t_min 0.223
_olex2_refinement_description
;
1. Fixed Uiso
 At 1.2 times of:
  All C(H) groups, All C(H,H) groups
 At 1.5 times of:
  All C(H,H,H) groups
2. Rigid bond restraints
 C1A_1, C2A_1, C3A_1, C4A_1, C5A_1
 C1A_2, C2A_2, C3A_2, C4A_2, C5A_2
 with sigma for 1-2 distances of 0.005 and sigma for 1-3 distances of 0.005
 B1_3, F1_3, F2_3, F3_3, F4_3
 B1_4, F1_4, F2_4, F3_4, F4_4
 with sigma for 1-2 distances of 0.001 and sigma for 1-3 distances of 0.001
3. Uiso/Uaniso restraints and constraints
C1A_1 \\sim C2A_1 \\sim C3A_1 \\sim C4A_1 \\sim C5A_1 \\sim C1A_2 \\sim C2A_2
\\sim C3A_2 \\sim C4A_2 \\sim C5A_2: within 2A with sigma of 0.005 and sigma
for terminal atoms of 0.01
B1_3 \\sim F1_3 \\sim F2_3 \\sim F3_3 \\sim F4_3 \\sim B1_4 \\sim F1_4 \\sim
F2_4 \\sim F3_4 \\sim F4_4: within 2A with sigma of 0.001 and sigma for
terminal atoms of 0.002
Uanis(B1_3) = Uanis(B1_4)
4. Same fragment restrains
{C1A_2, C2A_2, C3A_2, C4A_2, C5A_2}
as
{C1A_1, C2A_1, C3A_1, C4A_1, C5A_1} sigma for 1-2: 0.005 1-3: 0.04
{B1_4, F1_4, F2_4, F3_4, F4_4}
as
{B1_3, F1_3, F2_3, F3_3, F4_3} sigma for 1-2: 0.001 1-3: 0.04
5. Others
 Sof(C1A)=Sof(H1A)=Sof(C2A)=Sof(H2A)=Sof(C3A)=Sof(H3A)=Sof(C4A)=Sof(H4A)=
 Sof(C5A)=Sof(H5A)=1-FVAR(1)
 Sof(C1A)=Sof(H1A)=Sof(C2A)=Sof(H2A)=Sof(C3A)=Sof(H3A)=Sof(C4A)=Sof(H4A)=
 Sof(C5A)=Sof(H5A)=FVAR(1)
 Sof(B1)=Sof(F1)=Sof(F2)=Sof(F3)=Sof(F4)=1-FVAR(2)
 Sof(B1)=Sof(F1)=Sof(F2)=Sof(F3)=Sof(F4)=FVAR(2)
6.a Secondary CH2 refined with riding coordinates:
 C3(H3A,H3B), C4(H4A,H4B), C5(H5A,H5B), C6(H6A,H6B), C7(H7A,H7B), C8(H8A,H8B),
 C9(H9A,H9B)
6.b Aromatic/amide H refined with riding coordinates:
 C11(H11), C12(H12), C14(H14), C15(H15), C1A(H1A), C2A(H2A), C3A(H3A),
 C4A(H4A), C5A(H5A), C1A(H1A), C2A(H2A), C3A(H3A), C4A(H4A), C5A(H5A)
6.c Idealised Me refined as rotating group:
 C2(H2A,H2B,H2C), C16(H16A,H16B,H16C), C17(H17A,H17B,H17C)
;
_olex2_submission_special_instructions 'No special instructions were received'

loop_
_space_group_symop_operation_xyz
'x, y, z'
'-x, y+1/2, -z+1/2'
'-x, -y, -z'
'x, -y-1/2, z-1/2'

loop_
_atom_site_label
_atom_site_type_symbol
_atom_site_fract_x
_atom_site_fract_y
_atom_site_fract_z
_atom_site_U_iso_or_equiv
_atom_site_adp_type
_atom_site_occupancy
_atom_site_site_symmetry_order
_atom_site_calc_flag
_atom_site_refinement_flags_posn
_atom_site_refinement_flags_adp
_atom_site_refinement_flags_occupancy
_atom_site_disorder_assembly
_atom_site_disorder_group
Ni1 Ni 0.69624(3) 0.77178(7) 0.26734(5) 0.0210(2) Uani 1 1 d . . . . .
Fe1 Fe 0.82718(4) 0.64182(7) 0.44046(5) 0.0284(2) Uani 1 1 d . . . . .
S1 S 0.76514(6) 0.60331(12) 0.28303(9) 0.0295(3) Uani 1 1 d . . . . .
S2 S 0.83613(5) 0.84327(10) 0.38298(7) 0.0201(2) Uani 1 1 d . . . . .
O1 O 0.7116(2) 0.7097(4) 0.5365(3) 0.0437(9) Uani 1 1 d . . . . .
O2 O 0.76774(14) 0.8907(3) 0.3192(2) 0.0229(6) Uani 1 1 d . . . . .
O3 O 0.89274(16) 0.8622(3) 0.3276(2) 0.0294(7) Uani 1 1 d . . . . .
N1 N 0.62655(17) 0.9117(4) 0.2437(3) 0.0236(8) Uani 1 1 d . . . . .
N2 N 0.61914(19) 0.6581(4) 0.2279(3) 0.0273(8) Uani 1 1 d . . . . .
N3 N 0.8857(3) 1.2482(4) 0.7177(3) 0.0468(12) Uani 1 1 d . . . . .
C1 C 0.7565(3) 0.6841(5) 0.4964(3) 0.0328(11) Uani 1 1 d . . . . .
C2 C 0.6525(2) 1.0505(5) 0.2343(4) 0.0326(11) Uani 1 1 d . . . . .
H2A H 0.677978 1.080147 0.300831 0.049 Uiso 1 1 calc GR . . . .
H2B H 0.613646 1.111002 0.212089 0.049 Uiso 1 1 calc GR . . . .
H2C H 0.682812 1.051725 0.183961 0.049 Uiso 1 1 calc GR . . . .
C3 C 0.5889(2) 0.9087(6) 0.3313(3) 0.0307(10) Uani 1 1 d . . . . .
H3A H 0.559324 0.989061 0.328254 0.037 Uiso 1 1 calc R . . . .
H3B H 0.622386 0.911669 0.396358 0.037 Uiso 1 1 calc R . . . .
C4 C 0.5450(2) 0.7839(6) 0.3294(4) 0.0371(12) Uani 1 1 d . . . . .
H4A H 0.527226 0.779431 0.394224 0.045 Uiso 1 1 calc R . . . .
H4B H 0.505016 0.792460 0.272951 0.045 Uiso 1 1 calc R . . . .
C5 C 0.5814(3) 0.6541(6) 0.3161(4) 0.0351(12) Uani 1 1 d . . . . .
H5A H 0.614357 0.634326 0.379759 0.042 Uiso 1 1 calc R . . . .
H5B H 0.547312 0.580536 0.304905 0.042 Uiso 1 1 calc R . . . .
C6 C 0.5804(2) 0.8748(5) 0.1453(3) 0.0309(11) Uani 1 1 d . . . . .
H6A H 0.598996 0.911729 0.086894 0.037 Uiso 1 1 calc R . . . .
H6B H 0.534249 0.913562 0.143493 0.037 Uiso 1 1 calc R . . . .
C7 C 0.5751(2) 0.7218(6) 0.1361(3) 0.0331(11) Uani 1 1 d . . . . .
H7A H 0.526810 0.693659 0.131725 0.040 Uiso 1 1 calc R . . . .
H7B H 0.590544 0.692127 0.072975 0.040 Uiso 1 1 calc R . . . .
C8 C 0.6396(3) 0.5196(6) 0.2032(4) 0.0404(12) Uani 1 1 d . . . . .
H8A H 0.652855 0.518471 0.135013 0.049 Uiso 1 1 calc R . . . .
H8B H 0.600595 0.457357 0.201850 0.049 Uiso 1 1 calc R . . . .
C9 C 0.6997(3) 0.4755(5) 0.2840(5) 0.0439(13) Uani 1 1 d . . . . .
H9A H 0.716577 0.386431 0.267083 0.053 Uiso 1 1 calc R . . . .
H9B H 0.686231 0.470478 0.352034 0.053 Uiso 1 1 calc R . . . .
C10 C 0.8485(2) 0.9657(4) 0.4816(3) 0.0223(9) Uani 1 1 d . . . . .
C11 C 0.7943(2) 1.0324(4) 0.5119(3) 0.0256(9) Uani 1 1 d . . . . .
H11 H 0.748590 1.012912 0.479612 0.031 Uiso 1 1 calc R . . . .
C12 C 0.8064(3) 1.1261(5) 0.5881(4) 0.0335(11) Uani 1 1 d . . . . .
H12 H 0.768620 1.172265 0.606571 0.040 Uiso 1 1 calc R . . . .
C13 C 0.8735(3) 1.1564(5) 0.6404(3) 0.0322(11) Uani 1 1 d . . . . .
C14 C 0.9277(3) 1.0870(5) 0.6078(4) 0.0406(13) Uani 1 1 d . . . . .
H14 H 0.973637 1.105101 0.639812 0.049 Uiso 1 1 calc R . . . .
C15 C 0.9151(2) 0.9938(5) 0.5306(4) 0.0360(12) Uani 1 1 d . . . . .
H15 H 0.952451 0.947989 0.510481 0.043 Uiso 1 1 calc R . . . .
C16 C 0.8298(4) 1.3132(8) 0.7535(6) 0.092(3) Uani 1 1 d . . . . .
H16A H 0.795811 1.343198 0.694762 0.139 Uiso 1 1 calc GR . . . .
H16B H 0.847250 1.390757 0.795615 0.139 Uiso 1 1 calc GR . . . .
H16C H 0.808408 1.249982 0.794391 0.139 Uiso 1 1 calc GR . . . .
C17 C 0.9539(4) 1.2955(7) 0.7574(5) 0.067(2) Uani 1 1 d . . . . .
H17A H 0.982938 1.219717 0.785159 0.101 Uiso 1 1 calc GR . . . .
H17B H 0.952301 1.361057 0.811726 0.101 Uiso 1 1 calc GR . . . .
H17C H 0.972990 1.337803 0.702296 0.101 Uiso 1 1 calc GR . . . .
B1_3 B 0.6129(5) 1.2842(8) 0.4721(8) 0.0413(7) Uani 0.742(9) 1 d D U P A 1
F1_3 F 0.6365(3) 1.1560(5) 0.4991(4) 0.0503(10) Uani 0.742(9) 1 d D U P A 1
F2_3 F 0.5910(7) 1.2934(11) 0.3693(5) 0.0398(9) Uani 0.742(9) 1 d D U P A 1
F3_3 F 0.5599(3) 1.3182(6) 0.5239(4) 0.0445(9) Uani 0.742(9) 1 d D U P A 1
F4_3 F 0.6671(3) 1.3770(6) 0.5034(4) 0.0431(9) Uani 0.742(9) 1 d D U P A 1
B1_4 B 0.6101(7) 1.2838(12) 0.4789(13) 0.0413(7) Uani 0.258(9) 1 d D U P A 2
F1_4 F 0.6000(8) 1.1534(12) 0.5087(9) 0.0449(11) Uani 0.258(9) 1 d D U P A 2
F2_4 F 0.6743(6) 1.3299(17) 0.5164(13) 0.0429(12) Uani 0.258(9) 1 d D U P A 2
F3_4 F 0.5579(7) 1.3622(15) 0.5067(12) 0.0407(11) Uani 0.258(9) 1 d D U P A 2
F4_4 F 0.593(2) 1.280(3) 0.3704(12) 0.0410(11) Uani 0.258(9) 1 d D U P A 2
C1A_1 C 0.9225(6) 0.5622(13) 0.4137(8) 0.050(2) Uani 0.591(15) 1 d D U P B 1
H1A_1 H 0.942536 0.581862 0.355836 0.060 Uiso 0.591(15) 1 calc R . P B 1
C2A_1 C 0.9302(9) 0.6294(19) 0.5073(9) 0.043(2) Uani 0.591(15) 1 d D U P B 1
H2A_1 H 0.960015 0.703982 0.523711 0.051 Uiso 0.591(15) 1 calc R . P B 1
C3A_1 C 0.8905(6) 0.5776(11) 0.5746(8) 0.040(2) Uani 0.591(15) 1 d D U P B 1
H3A_1 H 0.888049 0.608188 0.641454 0.048 Uiso 0.591(15) 1 calc R . P B 1
C4A_1 C 0.8520(7) 0.4607(15) 0.5164(9) 0.047(3) Uani 0.591(15) 1 d D U P B 1
H4A_1 H 0.818609 0.403067 0.536139 0.056 Uiso 0.591(15) 1 calc R . P B 1
C5A_1 C 0.8785(6) 0.4607(11) 0.4270(9) 0.052(3) Uani 0.591(15) 1 d D U P B 1
H5A_1 H 0.866602 0.392738 0.376830 0.063 Uiso 0.591(15) 1 calc R . P B 1
C1A_2 C 0.8563(8) 0.5248(14) 0.5774(11) 0.050(3) Uani 0.409(15) 1 d D U P B 2
H1A_2 H 0.826940 0.509056 0.625116 0.060 Uiso 0.409(15) 1 calc R . P B 2
C2A_2 C 0.9028(9) 0.6289(15) 0.5738(14) 0.049(3) Uani 0.409(15) 1 d D U P B 2
H2A_2 H 0.912202 0.695442 0.625566 0.059 Uiso 0.409(15) 1 calc R . P B 2
C3A_2 C 0.9345(13) 0.628(2) 0.4882(15) 0.045(3) Uani 0.409(15) 1 d D U P B 2
H3A_2 H 0.966831 0.690211 0.471061 0.054 Uiso 0.409(15) 1 calc R . P B 2
C4A_2 C 0.9052(8) 0.5040(16) 0.4288(11) 0.042(3) Uani 0.409(15) 1 d D U P B 2
H4A_2 H 0.912793 0.471420 0.364713 0.050 Uiso 0.409(15) 1 calc R . P B 2
C5A_2 C 0.8644(10) 0.4515(18) 0.4933(13) 0.045(3) Uani 0.409(15) 1 d D U P B 2
H5A_2 H 0.842614 0.366889 0.479611 0.054 Uiso 0.409(15) 1 calc R . P B 2

loop_
_atom_site_aniso_label
_atom_site_aniso_U_11
_atom_site_aniso_U_22
_atom_site_aniso_U_33
_atom_site_aniso_U_23
_atom_site_aniso_U_13
_atom_site_aniso_U_12
Ni1 0.0158(4) 0.0310(4) 0.0140(4) -0.0043(3) -0.0028(3) -0.0003(3)
Fe1 0.0343(4) 0.0227(4) 0.0237(4) -0.0001(3) -0.0068(3) 0.0050(3)
S1 0.0267(6) 0.0312(6) 0.0280(6) -0.0101(5) -0.0020(4) 0.0026(4)
S2 0.0170(5) 0.0254(5) 0.0148(5) -0.0005(4) -0.0046(4) 0.0020(4)
O1 0.059(2) 0.053(2) 0.0223(18) -0.0074(16) 0.0152(17) -0.0167(19)
O2 0.0198(15) 0.0264(15) 0.0189(15) 0.0002(12) -0.0057(12) 0.0005(12)
O3 0.0231(16) 0.0414(19) 0.0231(16) -0.0017(14) 0.0024(13) 0.0003(13)
N1 0.0168(17) 0.039(2) 0.0125(17) 0.0003(15) -0.0041(13) 0.0017(15)
N2 0.0238(19) 0.039(2) 0.0170(18) -0.0059(16) -0.0010(15) -0.0058(16)
N3 0.078(4) 0.030(2) 0.031(2) -0.0105(19) 0.005(2) -0.004(2)
C1 0.054(3) 0.028(2) 0.017(2) 0.0021(19) 0.005(2) -0.009(2)
C2 0.031(2) 0.037(3) 0.026(2) 0.005(2) -0.0046(19) 0.008(2)
C3 0.021(2) 0.054(3) 0.016(2) -0.001(2) 0.0018(17) 0.007(2)
C4 0.022(2) 0.070(4) 0.020(2) -0.002(2) 0.0051(18) -0.004(2)
C5 0.029(2) 0.055(3) 0.020(2) 0.005(2) -0.0002(19) -0.013(2)
C6 0.021(2) 0.055(3) 0.013(2) 0.004(2) -0.0066(17) 0.006(2)
C7 0.024(2) 0.057(3) 0.016(2) -0.006(2) -0.0035(18) -0.005(2)
C8 0.036(3) 0.044(3) 0.038(3) -0.014(2) -0.001(2) -0.015(2)
C9 0.043(3) 0.027(3) 0.056(4) -0.006(2) -0.003(3) -0.008(2)
C10 0.025(2) 0.023(2) 0.017(2) 0.0023(17) -0.0036(16) 0.0023(17)
C11 0.025(2) 0.027(2) 0.026(2) 0.0050(18) 0.0068(18) -0.0020(18)
C12 0.043(3) 0.030(2) 0.031(3) 0.000(2) 0.015(2) -0.002(2)
C13 0.056(3) 0.021(2) 0.017(2) 0.0048(18) -0.001(2) 0.000(2)
C14 0.039(3) 0.036(3) 0.037(3) -0.009(2) -0.020(2) 0.008(2)
C15 0.027(2) 0.038(3) 0.036(3) -0.009(2) -0.012(2) 0.010(2)
C16 0.124(8) 0.085(6) 0.086(6) -0.060(5) 0.066(6) -0.046(6)
C17 0.086(5) 0.047(4) 0.049(4) -0.021(3) -0.036(4) 0.017(3)
B1_3 0.0338(12) 0.0596(17) 0.0277(11) 0.0011(12) -0.0015(9) -0.0003(12)
F1_3 0.044(2) 0.0603(18) 0.0422(17) 0.0085(14) -0.0025(16) 0.0019(14)
F2_3 0.0306(17) 0.060(2) 0.0259(11) -0.0013(12) -0.0012(10) 0.0012(17)
F3_3 0.0363(14) 0.068(2) 0.0277(16) -0.0037(17) 0.0022(12) -0.0053(15)
F4_3 0.0361(15) 0.063(2) 0.0274(16) 0.0011(17) -0.0017(12) -0.0050(15)
B1_4 0.0338(12) 0.0596(17) 0.0277(11) 0.0011(12) -0.0015(9) -0.0003(12)
F1_4 0.039(2) 0.060(2) 0.032(2) 0.0033(18) -0.002(2) 0.0015(18)
F2_4 0.0334(15) 0.062(3) 0.029(2) 0.000(2) -0.0046(17) 0.0017(18)
F3_4 0.0336(18) 0.059(2) 0.027(2) 0.001(2) -0.0015(18) -0.0004(19)
F4_4 0.033(2) 0.060(3) 0.0273(13) -0.0005(17) -0.0024(16) 0.000(2)
C1A_1 0.052(4) 0.059(4) 0.036(4) 0.011(3) 0.002(3) 0.032(3)
C2A_1 0.038(4) 0.054(4) 0.031(4) 0.017(3) -0.007(3) 0.021(3)
C3A_1 0.046(4) 0.042(4) 0.026(4) 0.015(3) -0.008(3) 0.009(3)
C4A_1 0.060(5) 0.040(4) 0.034(4) 0.010(4) -0.006(3) 0.015(3)
C5A_1 0.065(5) 0.049(4) 0.037(4) 0.007(3) -0.004(4) 0.028(3)
C1A_2 0.057(6) 0.047(5) 0.041(6) 0.024(5) 0.002(4) 0.018(4)
C2A_2 0.052(6) 0.047(5) 0.041(6) 0.022(5) -0.008(4) 0.019(4)
C3A_2 0.042(6) 0.042(5) 0.045(6) 0.022(5) -0.008(4) 0.015(4)
C4A_2 0.042(6) 0.036(5) 0.045(6) 0.024(5) 0.002(4) 0.013(4)
C5A_2 0.053(6) 0.038(5) 0.045(6) 0.026(5) 0.008(5) 0.016(4)

loop_
_atom_type_symbol
_atom_type_description
_atom_type_scat_dispersion_real
_atom_type_scat_dispersion_imag
_atom_type_scat_source
C C 0.0181 0.0091 'International Tables Vol C Tables 4.2.6.8 and 6.1.1.4'
H H 0.0000 0.0000 'International Tables Vol C Tables 4.2.6.8 and 6.1.1.4'
B B 0.0090 0.0039 'International Tables Vol C Tables 4.2.6.8 and 6.1.1.4'
F F 0.0727 0.0534 'International Tables Vol C Tables 4.2.6.8 and 6.1.1.4'
Fe Fe -1.1336 3.1974 'International Tables Vol C Tables 4.2.6.8 and 6.1.1.4'
N N 0.0311 0.0180 'International Tables Vol C Tables 4.2.6.8 and 6.1.1.4'
Ni Ni -3.0029 0.5091 'International Tables Vol C Tables 4.2.6.8 and 6.1.1.4'
O O 0.0492 0.0322 'International Tables Vol C Tables 4.2.6.8 and 6.1.1.4'
S S 0.3331 0.5567 'International Tables Vol C Tables 4.2.6.8 and 6.1.1.4'

loop_
_geom_angle_atom_site_label_1
_geom_angle_atom_site_label_2
_geom_angle_atom_site_label_3
_geom_angle
O2 Ni1 S1 91.96(10)
O2 Ni1 N1 94.14(14)
O2 Ni1 N2 173.29(15)
N1 Ni1 S1 173.70(12)
N2 Ni1 S1 91.45(13)
N2 Ni1 N1 82.63(16)
C1 Fe1 S2 92.88(16)
C1 Fe1 C1A_1 163.5(3)
C1 Fe1 C2A_1 129.3(3)
C1 Fe1 C3A_1 96.5(4)
C1 Fe1 C4A_1 98.0(4)
C1 Fe1 C5A_1 132.9(4)
C1 Fe1 C1A_2 83.2(4)
C1 Fe1 C2A_2 99.1(6)
C1 Fe1 C3A_2 136.7(5)
C1 Fe1 C4A_2 147.9(5)
C1 Fe1 C5A_2 109.4(4)
C1A_1 Fe1 S2 98.8(4)
C2A_1 Fe1 S2 93.9(5)
C2A_1 Fe1 C1A_1 38.6(4)
C2A_1 Fe1 C3A_1 39.2(4)
C2A_1 Fe1 C4A_1 67.4(6)
C2A_1 Fe1 C5A_1 62.0(6)
C3A_1 Fe1 S2 120.7(3)
C3A_1 Fe1 C1A_1 67.5(5)
C3A_1 Fe1 C5A_1 65.3(4)
C4A_1 Fe1 S2 161.2(4)
C4A_1 Fe1 C1A_1 67.8(5)
C4A_1 Fe1 C3A_1 42.9(5)
C4A_1 Fe1 C5A_1 38.7(4)
C5A_1 Fe1 S2 134.1(4)
C5A_1 Fe1 C1A_1 37.7(4)
C1A_2 Fe1 S2 140.8(5)
C2A_2 Fe1 S2 105.2(4)
C2A_2 Fe1 C1A_2 38.3(4)
C2A_2 Fe1 C3A_2 38.7(4)
C2A_2 Fe1 C5A_2 60.9(7)
C3A_2 Fe1 S2 91.3(7)
C3A_2 Fe1 C1A_2 67.1(7)
C4A_2 Fe1 S2 118.2(5)
C4A_2 Fe1 C1A_2 67.7(6)
C4A_2 Fe1 C2A_2 66.5(6)
C4A_2 Fe1 C3A_2 42.5(5)
C4A_2 Fe1 C5A_2 38.5(4)
C5A_2 Fe1 S2 154.8(5)
C5A_2 Fe1 C1A_2 37.5(4)
C5A_2 Fe1 C3A_2 64.5(7)
Ni1 S1 Fe1 100.66(5)
C9 S1 Ni1 96.11(19)
C9 S1 Fe1 112.3(2)
O2 S2 Fe1 111.00(13)
O2 S2 C10 100.62(18)
O3 S2 Fe1 114.63(14)
O3 S2 O2 111.35(18)
O3 S2 C10 105.6(2)
C10 S2 Fe1 112.70(14)
S2 O2 Ni1 122.58(18)
C2 N1 Ni1 115.7(3)
C2 N1 C3 108.3(4)
C2 N1 C6 108.6(4)
C3 N1 Ni1 107.5(3)
C3 N1 C6 111.3(3)
C6 N1 Ni1 105.4(3)
C5 N2 Ni1 107.0(3)
C5 N2 C7 110.3(4)
C7 N2 Ni1 106.8(3)
C8 N2 Ni1 112.0(3)
C8 N2 C5 110.0(4)
C8 N2 C7 110.7(4)
C13 N3 C16 120.7(6)
C13 N3 C17 121.4(5)
C17 N3 C16 117.4(5)
O1 C1 Fe1 177.3(5)
N1 C3 C4 111.9(4)
C5 C4 C3 114.8(4)
N2 C5 C4 112.8(4)
N1 C6 C7 109.6(4)
N2 C7 C6 109.5(4)
N2 C8 C9 108.8(4)
C8 C9 S1 105.0(4)
C11 C10 S2 122.4(3)
C11 C10 C15 119.2(4)
C15 C10 S2 118.4(3)
C12 C11 C10 120.3(4)
C11 C12 C13 122.0(5)
N3 C13 C12 122.3(5)
N3 C13 C14 121.4(5)
C14 C13 C12 116.3(4)
C15 C14 C13 121.2(5)
C14 C15 C10 120.9(5)
F1_3 B1_3 F3_3 110.1(6)
F1_3 B1_3 F4_3 108.9(7)
F2_3 B1_3 F1_3 110.7(8)
F2_3 B1_3 F3_3 110.4(8)
F2_3 B1_3 F4_3 109.6(7)
F3_3 B1_3 F4_3 107.1(7)
F1_4 B1_4 F3_4 107.2(11)
F1_4 B1_4 F4_4 104.2(17)
F2_4 B1_4 F1_4 112.8(13)
F2_4 B1_4 F3_4 113.8(14)
F2_4 B1_4 F4_4 114.1(18)
F3_4 B1_4 F4_4 103.8(17)
C2A_1 C1A_1 Fe1 68.3(9)
C5A_1 C1A_1 Fe1 69.5(6)
C5A_1 C1A_1 C2A_1 102.0(13)
C1A_1 C2A_1 Fe1 73.1(8)
C3A_1 C2A_1 Fe1 70.7(8)
C3A_1 C2A_1 C1A_1 114.3(16)
C2A_1 C3A_1 Fe1 70.1(9)
C2A_1 C3A_1 C4A_1 104.3(12)
C4A_1 C3A_1 Fe1 68.5(6)
C3A_1 C4A_1 Fe1 68.6(6)
C5A_1 C4A_1 Fe1 71.2(7)
C5A_1 C4A_1 C3A_1 101.7(11)
C1A_1 C5A_1 Fe1 72.8(6)
C1A_1 C5A_1 C4A_1 117.5(13)
C4A_1 C5A_1 Fe1 70.1(8)
C2A_2 C1A_2 Fe1 69.1(8)
C5A_2 C1A_2 Fe1 69.7(9)
C5A_2 C1A_2 C2A_2 101.0(15)
C1A_2 C2A_2 Fe1 72.6(8)
C1A_2 C2A_2 C3A_2 115.0(19)
C3A_2 C2A_2 Fe1 70.9(14)
C2A_2 C3A_2 Fe1 70.4(12)
C2A_2 C3A_2 C4A_2 104.0(16)
C4A_2 C3A_2 Fe1 68.3(11)
C3A_2 C4A_2 Fe1 69.3(12)
C5A_2 C4A_2 Fe1 71.3(10)
C5A_2 C4A_2 C3A_2 101.3(13)
C1A_2 C5A_2 Fe1 72.9(9)
C1A_2 C5A_2 C4A_2 118.2(16)
C4A_2 C5A_2 Fe1 70.2(9)

loop_
_geom_bond_atom_site_label_1
_geom_bond_atom_site_label_2
_geom_bond_distance
Ni1 S1 2.1519(14)
Ni1 O2 1.880(3)
Ni1 N1 1.949(4)
Ni1 N2 1.898(4)
Fe1 S2 2.1689(13)
Fe1 C1 1.754(6)
Fe1 C1A_1 2.140(10)
Fe1 C2A_1 2.077(18)
Fe1 C3A_1 2.085(10)
Fe1 C4A_1 2.084(14)
Fe1 C5A_1 2.098(11)
Fe1 C1A_2 2.150(11)
Fe1 C2A_2 2.105(17)
Fe1 C3A_2 2.11(3)
Fe1 C4A_2 2.097(14)
Fe1 C5A_2 2.110(18)
S1 C9 1.822(5)
S2 O2 1.536(3)
S2 O3 1.464(3)
S2 C10 1.776(4)
O1 C1 1.150(6)
N1 C2 1.490(6)
N1 C3 1.495(5)
N1 C6 1.499(5)
N2 C5 1.505(6)
N2 C7 1.505(6)
N2 C8 1.494(7)
N3 C13 1.365(6)
N3 C16 1.439(9)
N3 C17 1.438(8)
C3 C4 1.517(7)
C4 C5 1.508(8)
C6 C7 1.533(8)
C8 C9 1.515(8)
C10 C11 1.386(6)
C10 C15 1.389(6)
C11 C12 1.367(7)
C12 C13 1.416(7)
C13 C14 1.412(8)
C14 C15 1.373(7)
B1_3 F1_3 1.386(8)
B1_3 F2_3 1.360(10)
B1_3 F3_3 1.400(8)
B1_3 F4_3 1.421(11)
B1_4 F1_4 1.386(8)
B1_4 F2_4 1.360(10)
B1_4 F3_4 1.400(8)
B1_4 F4_4 1.421(11)
C1A_1 C2A_1 1.397(14)
C1A_1 C5A_1 1.369(15)
C2A_1 C3A_1 1.396(13)
C3A_1 C4A_1 1.525(19)
C4A_1 C5A_1 1.385(13)
C1A_2 C2A_2 1.396(15)
C1A_2 C5A_2 1.370(15)
C2A_2 C3A_2 1.398(13)
C3A_2 C4A_2 1.524(19)
C4A_2 C5A_2 1.386(14)
